data_4345752
loop_
_publ_author_name
'Chen, Qiu-Fang'
'Zhao, Xin'
'Liu, Quan'
'Jia, Ji-Dong'
'Qiu, Xiao-Ting'
'Song, Ying-Lin'
'Young, David James'
'Zhang, Wen-Hua'
'Lang, Jian-Ping'

_publ_section_title
;
 Tungsten(VI)-Copper(I)-Sulfur Cluster-Supported Metal-Organic Frameworks
 Bridged by in Situ Click-Formed Tetrazolate Ligands.
;
_journal_issue 10
_journal_name_full 'Inorganic chemistry'
_journal_page_first 5669
_journal_page_last 5679
_journal_paper_doi 10.1021/acs.inorgchem.7b00261
_journal_volume 56
_journal_year 2017
_chemical_formula_moiety '3(C13 H19.67 B0.67 Cu2 N8 S2 W0.67), B F4 [+ solvent]'
_chemical_formula_sum 'C39 H59 B3 Cu6 F4 N24 S6 W2'
_chemical_formula_weight 1913.83
_space_group_crystal_system trigonal
_space_group_IT_number 167
_space_group_name_Hall '-R 3 2"c'
_space_group_name_H-M_alt 'R -3 c :H'
_symmetry_space_group_name_Hall '-R 3 2"c'
_symmetry_space_group_name_H-M 'R -3 c :H'
_atom_sites_solution_hydrogens mixed
_audit_creation_method SHELXL-2013
_audit_update_record
;
2017-01-06 # Formatted by publCIF

;
_cell_angle_alpha 90
_cell_angle_beta 90
_cell_angle_gamma 120
_cell_formula_units_Z 6
_cell_length_a 11.4912(3)
_cell_length_b 11.4912(3)
_cell_length_c 93.945(6)
_cell_measurement_reflns_used 9960
_cell_measurement_temperature 223(2)
_cell_measurement_theta_max 28.28
_cell_measurement_theta_min 2.60
_cell_volume 10743.2(8)
_computing_structure_refinement 'SHELXL-2013 (Sheldrick, 2013)'
_diffrn_ambient_temperature 223(2)
_diffrn_measured_fraction_theta_full 0.994
_diffrn_measured_fraction_theta_max 0.996
_diffrn_measurement_device_type 'Bruker D8 Quest'
_diffrn_measurement_method 'phi and omega scans'
_diffrn_radiation_type MoK\a
_diffrn_radiation_wavelength 0.71073
_diffrn_reflns_av_R_equivalents 0.0679
_diffrn_reflns_av_unetI/netI 0.0293
_diffrn_reflns_Laue_measured_fraction_full 0.994
_diffrn_reflns_Laue_measured_fraction_max 0.996
_diffrn_reflns_limit_h_max 15
_diffrn_reflns_limit_h_min -15
_diffrn_reflns_limit_k_max 14
_diffrn_reflns_limit_k_min -15
_diffrn_reflns_limit_l_max 124
_diffrn_reflns_limit_l_min -124
_diffrn_reflns_number 41259
_diffrn_reflns_point_group_measured_fraction_full 0.994
_diffrn_reflns_point_group_measured_fraction_max 0.996
_diffrn_reflns_theta_full 25.242
_diffrn_reflns_theta_max 28.293
_diffrn_reflns_theta_min 2.223
_diffrn_standards_decay_% 0
_diffrn_standards_interval_count 0
_diffrn_standards_interval_time 0
_diffrn_standards_number 0
_exptl_absorpt_coefficient_mu 5.175
_exptl_absorpt_correction_T_max 0.460
_exptl_absorpt_correction_T_min 0.410
_exptl_absorpt_correction_type multi-scan
_exptl_absorpt_process_details
;
 Sheldrick, G.M. SADABS (Program for Scaling and Correction of Area Detector
 Data), version 2008/1; University of G\"ottingen: G\"ottingen, Germany, 2008.
;
_exptl_crystal_colour black
_exptl_crystal_density_diffrn 1.775
_exptl_crystal_description block
_exptl_crystal_F_000 5580
_exptl_crystal_size_max 0.200
_exptl_crystal_size_mid 0.150
_exptl_crystal_size_min 0.150
_refine_diff_density_max 3.277
_refine_diff_density_min -3.045
_refine_diff_density_rms 0.150
_refine_ls_extinction_method none
_refine_ls_goodness_of_fit_ref 1.003
_refine_ls_hydrogen_treatment mixed
_refine_ls_matrix_type full
_refine_ls_number_parameters 138
_refine_ls_number_reflns 2980
_refine_ls_number_restraints 62
_refine_ls_restrained_S_all 0.994
_refine_ls_R_factor_all 0.0456
_refine_ls_R_factor_gt 0.0304
_refine_ls_shift/su_max 0.001
_refine_ls_shift/su_mean 0.000
_refine_ls_structure_factor_coef Fsqd
_refine_ls_weighting_details
;
 w=1/[\s^2^(Fo^2^)+(0.0417P)^2^+106.0301P]
 where P=(Fo^2^+2Fc^2^)/3
;
_refine_ls_weighting_scheme calc
_refine_ls_wR_factor_gt 0.0744
_refine_ls_wR_factor_ref 0.0801
_reflns_Friedel_coverage 0.000
_reflns_number_gt 2363
_reflns_number_total 2980
_reflns_threshold_expression 'I > 2\s(I)'
_cod_data_source_file ic7b00261_si_002.cif
_cod_data_source_block 3b
_cod_depositor_comments 'Adding full bibliography for 4345750--4345757.cif.'
_cod_original_cell_volume 10743.2(9)
_cod_database_code 4345752
_publcif_datablock.id {249d1377-0271-4a0e-b198-ff5a0ce0d74d}

_shelx_space_group_comment
;
The symmetry employed for this shelxl refinement is uniquely defined
by the following loop, which should always be used as a source of
symmetry information in preference to the above space-group names.
They are only intended as comments.
;
_shelx_estimated_absorpt_t_min 0.424
_shelx_estimated_absorpt_t_max 0.511
_shelxl_version_number 2013-2

loop_
_space_group_symop_operation_xyz
'x, y, z'
'-y, x-y, z'
'-x+y, -x, z'
'y, x, -z+1/2'
'x-y, -y, -z+1/2'
'-x, -x+y, -z+1/2'
'x+2/3, y+1/3, z+1/3'
'-y+2/3, x-y+1/3, z+1/3'
'-x+y+2/3, -x+1/3, z+1/3'
'y+2/3, x+1/3, -z+5/6'
'x-y+2/3, -y+1/3, -z+5/6'
'-x+2/3, -x+y+1/3, -z+5/6'
'x+1/3, y+2/3, z+2/3'
'-y+1/3, x-y+2/3, z+2/3'
'-x+y+1/3, -x+2/3, z+2/3'
'y+1/3, x+2/3, -z+7/6'
'x-y+1/3, -y+2/3, -z+7/6'
'-x+1/3, -x+y+2/3, -z+7/6'
'-x, -y, -z'
'y, -x+y, -z'
'x-y, x, -z'
'-y, -x, z-1/2'
'-x+y, y, z-1/2'
'x, x-y, z-1/2'
'-x+2/3, -y+1/3, -z+1/3'
'y+2/3, -x+y+1/3, -z+1/3'
'x-y+2/3, x+1/3, -z+1/3'
'-y+2/3, -x+1/3, z-1/6'
'-x+y+2/3, y+1/3, z-1/6'
'x+2/3, x-y+1/3, z-1/6'
'-x+1/3, -y+2/3, -z+2/3'
'y+1/3, -x+y+2/3, -z+2/3'
'x-y+1/3, x+2/3, -z+2/3'
'-y+1/3, -x+2/3, z+1/6'
'-x+y+1/3, y+2/3, z+1/6'
'x+1/3, x-y+2/3, z+1/6'

loop_
_atom_site_label
_atom_site_type_symbol
_atom_site_fract_x
_atom_site_fract_y
_atom_site_fract_z
_atom_site_U_iso_or_equiv
_atom_site_adp_type
_atom_site_occupancy
_atom_site_site_symmetry_order
_atom_site_calc_flag
_atom_site_refinement_flags_posn
_atom_site_refinement_flags_adp
_atom_site_refinement_flags_occupancy
_atom_site_disorder_assembly
_atom_site_disorder_group
W1 W 0.6667 0.3333 0.96369(2) 0.01540(9) Uani 1 3 d S T P . .
Cu1 Cu 0.70243(6) 0.49318(5) 0.94203(2) 0.02507(13) Uani 1 1 d . . . . .
S1 S 0.86832(11) 0.49009(11) 0.95341(2) 0.0229(2) Uani 1 1 d . . . . .
B1 B 0.6667 0.3333 0.99954(7) 0.0200(15) Uani 1 3 d DS T P . .
H1B1 H 0.6667 0.3333 1.0117(2) 0.024 Uiso 1 3 d DS U P . .
N1 N 0.7222(4) 0.6062(4) 0.92625(4) 0.0303(9) Uani 1 1 d . U . . .
N2 N 0.6253(5) 0.6312(5) 0.92243(5) 0.0482(12) Uani 1 1 d . U . . .
N3 N 0.7861(3) 0.3237(3) 0.99394(3) 0.0177(7) Uani 1 1 d . . . . .
N4 N 0.7954(3) 0.3021(4) 0.97963(3) 0.0197(7) Uani 1 1 d . . . . .
C1 C 0.8186(6) 0.6667 0.9167 0.054(2) Uani 1 2 d S TU P . .
C2 C 0.9710(11) 0.7131(13) 0.92069(11) 0.049(3) Uani 0.5 1 d . U P A -1
H2A H 0.9752 0.6317 0.9228 0.059 Uiso 0.5 1 calc R U P A -1
H2B H 1.0254 0.7534 0.9121 0.059 Uiso 0.5 1 calc R U P A -1
C3 C 1.0399(14) 0.8104(16) 0.93291(15) 0.078(5) Uani 0.5 1 d . U P A -1
H3A H 1.1312 0.8274 0.9339 0.117 Uiso 0.5 1 calc R U P A -1
H3B H 0.9909 0.7716 0.9417 0.117 Uiso 0.5 1 calc R U P A -1
H3C H 1.0417 0.8942 0.9310 0.117 Uiso 0.5 1 calc R U P A -1
C4 C 0.9009(5) 0.3347(5) 1.01691(4) 0.0294(10) Uani 1 1 d . . . . .
H4A H 0.9095 0.4205 1.0195 0.044 Uiso 1 1 calc R U . . .
H4B H 0.9814 0.3334 1.0198 0.044 Uiso 1 1 calc R U . . .
H4C H 0.8236 0.2630 1.0217 0.044 Uiso 1 1 calc R U . . .
C5 C 0.8828(4) 0.3153(4) 1.00129(4) 0.0205(8) Uani 1 1 d . . . . .
C6 C 0.9550(4) 0.2872(4) 0.99167(4) 0.0252(9) Uani 1 1 d . . . . .
H6 H 1.0285 0.2753 0.9937 0.030 Uiso 1 1 calc R U . . .
C7 C 0.8995(4) 0.2796(5) 0.97837(4) 0.0248(9) Uani 1 1 d . . . . .
C8 C 0.9484(6) 0.2502(7) 0.96489(5) 0.0461(14) Uani 1 1 d . . . . .
H8A H 0.8735 0.1776 0.9599 0.069 Uiso 1 1 calc R U . . .
H8B H 1.0146 0.2240 0.9671 0.069 Uiso 1 1 calc R U . . .
H8C H 0.9891 0.3298 0.9589 0.069 Uiso 1 1 calc R U . . .
F1 F 0.0000 0.0000 1.0000 0.0537(13) Uani 1 6 d S TU P . .
B2 B 0.0000 0.0000 0.9863 0.0537(13) Uani 0.1667 1 d S U P B -1
F2 F -0.113(2) -0.009(2) 0.9812(2) 0.0537(13) Uani 0.1667 1 d . U P B -1
F3 F 0.1016 0.1248 0.9813 0.0537(13) Uani 0.1667 1 d . U P B -1
F4 F 0.0088 -0.1160 0.9814 0.0537(13) Uani 0.1667 1 d . U P B -1

loop_
_atom_site_aniso_label
_atom_site_aniso_U_11
_atom_site_aniso_U_22
_atom_site_aniso_U_33
_atom_site_aniso_U_23
_atom_site_aniso_U_13
_atom_site_aniso_U_12
W1 0.01930(10) 0.01930(10) 0.00759(12) 0.000 0.000 0.00965(5)
Cu1 0.0318(3) 0.0282(3) 0.0141(2) 0.0073(2) 0.0036(2) 0.0142(2)
S1 0.0238(5) 0.0262(6) 0.0144(4) 0.0003(4) 0.0027(4) 0.0091(4)
B1 0.026(2) 0.026(2) 0.008(3) 0.000 0.000 0.0131(12)
N1 0.032(2) 0.039(2) 0.0196(17) 0.0117(16) 0.0054(15) 0.0177(18)
N2 0.044(3) 0.063(3) 0.046(3) 0.035(2) 0.017(2) 0.034(3)
N3 0.0239(18) 0.0209(18) 0.0089(13) -0.0006(12) -0.0030(12) 0.0115(14)
N4 0.0221(17) 0.0309(19) 0.0095(14) -0.0012(13) -0.0009(12) 0.0156(15)
C1 0.045(3) 0.085(6) 0.045(4) 0.043(4) 0.021(2) 0.043(3)
C2 0.037(5) 0.069(8) 0.032(5) 0.022(4) 0.006(4) 0.019(5)
C3 0.058(8) 0.073(10) 0.060(8) 0.011(6) 0.014(6) 0.001(7)
C4 0.035(3) 0.033(3) 0.023(2) -0.0033(18) -0.0115(18) 0.019(2)
C5 0.022(2) 0.019(2) 0.0181(18) 0.0020(15) -0.0060(15) 0.0089(17)
C6 0.019(2) 0.031(2) 0.027(2) 0.0019(17) -0.0051(16) 0.0143(19)
C7 0.023(2) 0.035(2) 0.022(2) -0.0010(17) 0.0008(16) 0.0183(19)
C8 0.047(3) 0.088(5) 0.026(2) -0.010(3) -0.003(2) 0.050(3)
F1 0.0475(18) 0.0475(18) 0.066(3) 0.000 0.000 0.0238(9)
B2 0.0475(18) 0.0475(18) 0.066(3) 0.000 0.000 0.0238(9)
F2 0.0475(18) 0.0475(18) 0.066(3) 0.000 0.000 0.0238(9)
F3 0.0475(18) 0.0475(18) 0.066(3) 0.000 0.000 0.0238(9)
F4 0.0475(18) 0.0475(18) 0.066(3) 0.000 0.000 0.0238(9)

loop_
_atom_type_symbol
_atom_type_description
_atom_type_scat_dispersion_real
_atom_type_scat_dispersion_imag
_atom_type_scat_source
C C 0.0033 0.0016 'International Tables Vol C Tables 4.2.6.8 and 6.1.1.4'
H H 0.0000 0.0000 'International Tables Vol C Tables 4.2.6.8 and 6.1.1.4'
B B 0.0013 0.0007 'International Tables Vol C Tables 4.2.6.8 and 6.1.1.4'
N N 0.0061 0.0033 'International Tables Vol C Tables 4.2.6.8 and 6.1.1.4'
F F 0.0171 0.0103 'International Tables Vol C Tables 4.2.6.8 and 6.1.1.4'
S S 0.1246 0.1234 'International Tables Vol C Tables 4.2.6.8 and 6.1.1.4'
Cu Cu 0.3201 1.2651 'International Tables Vol C Tables 4.2.6.8 and 6.1.1.4'
W W -0.8490 6.8722 'International Tables Vol C Tables 4.2.6.8 and 6.1.1.4'

loop_
_geom_angle_atom_site_label_1
_geom_angle_atom_site_label_2
_geom_angle_atom_site_label_3
_geom_angle
_geom_angle_site_symmetry_1
_geom_angle_site_symmetry_3
N4 W1 N4 80.76(12) 3_665 2_655
N4 W1 N4 80.76(12) 3_665 .
N4 W1 N4 80.76(12) 2_655 .
N4 W1 S1 163.01(9) 3_665 .
N4 W1 S1 87.34(10) 2_655 .
N4 W1 S1 85.41(10) . .
N4 W1 S1 85.41(9) 3_665 3_665
N4 W1 S1 163.01(9) 2_655 3_665
N4 W1 S1 87.34(9) . 3_665
S1 W1 S1 103.85(3) . 3_665
N4 W1 S1 87.34(9) 3_665 2_655
N4 W1 S1 85.41(9) 2_655 2_655
N4 W1 S1 163.01(8) . 2_655
S1 W1 S1 103.85(3) . 2_655
S1 W1 S1 103.85(3) 3_665 2_655
N4 W1 Cu1 137.56(9) 3_665 3_665
N4 W1 Cu1 139.67(10) 2_655 3_665
N4 W1 Cu1 92.22(8) . 3_665
S1 W1 Cu1 52.41(3) . 3_665
S1 W1 Cu1 52.33(3) 3_665 3_665
S1 W1 Cu1 104.73(3) 2_655 3_665
N4 W1 Cu1 92.22(8) 3_665 2_655
N4 W1 Cu1 137.56(9) 2_655 2_655
N4 W1 Cu1 139.68(9) . 2_655
S1 W1 Cu1 104.73(3) . 2_655
S1 W1 Cu1 52.42(3) 3_665 2_655
S1 W1 Cu1 52.33(3) 2_655 2_655
Cu1 W1 Cu1 66.64(2) 3_665 2_655
N4 W1 Cu1 139.67(9) 3_665 .
N4 W1 Cu1 92.22(8) 2_655 .
N4 W1 Cu1 137.56(10) . .
S1 W1 Cu1 52.33(3) . .
S1 W1 Cu1 104.73(3) 3_665 .
S1 W1 Cu1 52.41(3) 2_655 .
Cu1 W1 Cu1 66.64(2) 3_665 .
Cu1 W1 Cu1 66.64(2) 2_655 .
N1 Cu1 S1 125.36(13) . .
N1 Cu1 S1 121.80(13) . 2_655
S1 Cu1 S1 111.88(6) . 2_655
N1 Cu1 W1 178.15(13) . .
S1 Cu1 W1 56.47(3) . .
S1 Cu1 W1 56.44(3) 2_655 .
N1 Cu1 Cu1 124.08(12) . 3_665
S1 Cu1 Cu1 49.02(3) . 3_665
S1 Cu1 Cu1 99.86(3) 2_655 3_665
W1 Cu1 Cu1 56.678(10) . 3_665
N1 Cu1 Cu1 121.93(13) . 2_655
S1 Cu1 Cu1 99.94(4) . 2_655
S1 Cu1 Cu1 48.92(4) 2_655 2_655
W1 Cu1 Cu1 56.678(10) . 2_655
Cu1 Cu1 Cu1 60.001(1) 3_665 2_655
Cu1 S1 Cu1 82.06(5) . 3_665
Cu1 S1 W1 71.20(3) . .
Cu1 S1 W1 71.14(3) 3_665 .
N3 B1 N3 108.7(3) . 3_665
N3 B1 N3 108.7(3) . 2_655
N3 B1 N3 108.7(3) 3_665 2_655
N3 B1 H1B1 110.2(3) . .
N3 B1 H1B1 110.2(3) 3_665 .
N3 B1 H1B1 110.2(3) 2_655 .
C1 N1 N2 105.9(4) . .
C1 N1 Cu1 132.1(4) . .
N2 N1 Cu1 121.9(3) . .
N2 N2 N1 109.1(2) 11_566 .
C5 N3 N4 110.1(3) . .
C5 N3 B1 129.1(4) . .
N4 N3 B1 120.2(4) . .
C7 N4 N3 106.0(3) . .
C7 N4 W1 133.4(3) . .
N3 N4 W1 120.1(2) . .
N1 C1 N1 109.9(6) 11_566 .
N1 C1 C2 124.2(5) 11_566 .
N1 C1 C2 120.2(5) . .
C3 C2 C1 120.3(10) . .
C3 C2 H2A 107.2 . .
C1 C2 H2A 107.2 . .
C3 C2 H2B 107.2 . .
C1 C2 H2B 107.2 . .
H2A C2 H2B 106.9 . .
C2 C3 H3A 109.5 . .
C2 C3 H3B 109.5 . .
H3A C3 H3B 109.5 . .
C2 C3 H3C 109.5 . .
H3A C3 H3C 109.5 . .
H3B C3 H3C 109.5 . .
C5 C4 H4A 109.5 . .
C5 C4 H4B 109.5 . .
H4A C4 H4B 109.5 . .
C5 C4 H4C 109.5 . .
H4A C4 H4C 109.5 . .
H4B C4 H4C 109.5 . .
N3 C5 C6 107.3(3) . .
N3 C5 C4 123.5(4) . .
C6 C5 C4 129.2(4) . .
C5 C6 C7 107.2(4) . .
C5 C6 H6 126.4 . .
C7 C6 H6 126.4 . .
N4 C7 C6 109.4(4) . .
N4 C7 C8 126.1(4) . .
C6 C7 C8 124.5(4) . .
C7 C8 H8A 109.5 . .
C7 C8 H8B 109.5 . .
H8A C8 H8B 109.5 . .
C7 C8 H8C 109.5 . .
H8A C8 H8C 109.5 . .
H8B C8 H8C 109.5 . .
F1 B2 F2 111.0(9) . .
F1 B2 F3 109.4 . .
F2 B2 F3 103.8(10) . .
F1 B2 F4 108.282(1) . .
F2 B2 F4 109.0(9) . .
F3 B2 F4 115.3 . .

loop_
_geom_bond_atom_site_label_1
_geom_bond_atom_site_label_2
_geom_bond_distance
_geom_bond_site_symmetry_2
W1 N4 2.256(3) 3_665
W1 N4 2.256(3) 2_655
W1 N4 2.256(3) .
W1 S1 2.3183(11) .
W1 S1 2.3183(10) 3_665
W1 S1 2.3183(10) 2_655
W1 Cu1 2.6323(5) 3_665
W1 Cu1 2.6323(5) 2_655
W1 Cu1 2.6325(5) .
Cu1 N1 1.908(4) .
Cu1 S1 2.2012(12) .
Cu1 S1 2.2045(12) 2_655
Cu1 Cu1 2.8919(9) 3_665
Cu1 Cu1 2.8919(10) 2_655
S1 Cu1 2.2043(12) 3_665
B1 N3 1.524(4) .
B1 N3 1.524(4) 3_665
B1 N3 1.524(4) 2_655
B1 H1B1 1.15(2) .
N1 C1 1.323(6) .
N1 N2 1.331(6) .
N2 N2 1.293(8) 11_566
N3 C5 1.352(5) .
N3 N4 1.381(4) .
N4 C7 1.350(5) .
C1 N1 1.323(5) 11_566
C1 C2 1.601(13) .
C2 C3 1.519(18) .
C2 H2A 0.9800 .
C2 H2B 0.9800 .
C3 H3A 0.9700 .
C3 H3B 0.9700 .
C3 H3C 0.9700 .
C4 C5 1.484(5) .
C4 H4A 0.9700 .
C4 H4B 0.9700 .
C4 H4C 0.9700 .
C5 C6 1.370(6) .
C6 C7 1.386(6) .
C6 H6 0.9400 .
C7 C8 1.491(6) .
C8 H8A 0.9700 .
C8 H8B 0.9700 .
C8 H8C 0.9700 .
F1 B2 1.28709(12) .
B2 F2 1.34(2) .
B2 F3 1.40220(10) .
B2 F4 1.46070(10) .

loop_
_publcif_info_datablock.id
_publcif_info_datablock.publ_exptl
_publcif_info_datablock.publ_geom
_publcif_info_datablock.structure
{249d1377-0271-4a0e-b198-ff5a0ce0d74d} y y y
